data_4301856
loop_
_publ_author_name
'Xiang-Jian Kong'
'La-Sheng Long'
'Lan-Sun Zheng'
'Ruiyao Wang'
'Zhiping Zheng'

_publ_section_title
;
Hydrolytic Synthesis and Structural Characterization of Lanthanide
Hydroxide Clusters Supported by Nicotinic Acid
;
_journal_name_full 'Inorganic Chemistry'
_journal_page_first 3268
_journal_page_last 3273
_journal_paper_doi 10.1021/ic802357m
_journal_volume 48
_journal_year 2009
_chemical_formula_sum 'C30 H59 Cl8 Gd4 N5 O61'
_chemical_formula_weight 2378.42
_chemical_name_systematic
;
 ?
;
_space_group_IT_number 2
_symmetry_cell_setting triclinic
_symmetry_space_group_name_Hall '-P 1'
_symmetry_space_group_name_H-M 'P -1'
_atom_sites_solution_hydrogens geom
_atom_sites_solution_primary direct
_atom_sites_solution_secondary difmap
_audit_creation_method SHELXL-97
_cell_angle_alpha 90.136(2)
_cell_angle_beta 92.534(2)
_cell_angle_gamma 102.018(2)
_cell_formula_units_Z 2
_cell_length_a 13.398(2)
_cell_length_b 14.045(2)
_cell_length_c 19.151(3)
_cell_measurement_reflns_used 8318
_cell_measurement_temperature 223(2)
_cell_measurement_theta_max 28.09
_cell_measurement_theta_min 2.21
_cell_volume 3521.1(9)
_computing_cell_refinement 'Bruker SMART'
_computing_data_collection 'Bruker SMART'
_computing_data_reduction 'Bruker SAINT'
_computing_molecular_graphics 'Bruker SHELXTL'
_computing_publication_material 'Bruker SHELXTL'
_computing_structure_refinement 'SHELXL-97 (Sheldrick, 1997)'
_computing_structure_solution 'SHELXS-97 (Sheldrick, 1990)'
_diffrn_ambient_temperature 223(2)
_diffrn_measured_fraction_theta_full 0.974
_diffrn_measured_fraction_theta_max 0.974
_diffrn_measurement_device_type 'CCD area detector'
_diffrn_measurement_method 'phi and omega scans'
_diffrn_radiation_monochromator graphite
_diffrn_radiation_source 'fine-focus sealed tube'
_diffrn_radiation_type MoK\a
_diffrn_radiation_wavelength 0.71073
_diffrn_reflns_av_R_equivalents 0.0232
_diffrn_reflns_av_sigmaI/netI 0.0535
_diffrn_reflns_limit_h_max 16
_diffrn_reflns_limit_h_min -15
_diffrn_reflns_limit_k_max 17
_diffrn_reflns_limit_k_min -15
_diffrn_reflns_limit_l_max 23
_diffrn_reflns_limit_l_min -17
_diffrn_reflns_number 19937
_diffrn_reflns_theta_full 26.00
_diffrn_reflns_theta_max 26.00
_diffrn_reflns_theta_min 1.81
_exptl_absorpt_coefficient_mu 4.151
_exptl_absorpt_correction_T_max 0.7888
_exptl_absorpt_correction_T_min 0.4906
_exptl_absorpt_correction_type multi-scan
_exptl_crystal_colour colorless
_exptl_crystal_density_diffrn 2.243
_exptl_crystal_density_method 'not measured'
_exptl_crystal_F_000 2308
_exptl_crystal_size_max 0.20
_exptl_crystal_size_mid 0.10
_exptl_crystal_size_min 0.06
_refine_diff_density_max 1.381
_refine_diff_density_min -1.034
_refine_diff_density_rms 0.170
_refine_ls_extinction_method none
_refine_ls_goodness_of_fit_ref 1.053
_refine_ls_hydrogen_treatment mixed
_refine_ls_matrix_type full
_refine_ls_number_parameters 970
_refine_ls_number_reflns 13495
_refine_ls_number_restraints 0
_refine_ls_restrained_S_all 1.053
_refine_ls_R_factor_all 0.0609
_refine_ls_R_factor_gt 0.0409
_refine_ls_shift/su_max 0.004
_refine_ls_shift/su_mean 0.000
_refine_ls_structure_factor_coef Fsqd
_refine_ls_weighting_details 'calc w=1/[\s^2^(Fo^2^)+(0.0461P)^2^+11.0368P] where P=(Fo^2^+2Fc^2^)/3'
_refine_ls_weighting_scheme calc
_refine_ls_wR_factor_gt 0.0946
_refine_ls_wR_factor_ref 0.1071
_reflns_number_gt 10095
_reflns_number_total 13495
_reflns_threshold_expression >2sigma(I)
_cod_data_source_file ic802357m_si_003.cif
_cod_data_source_block compound_2
_cod_depositor_comments
;
The following automatic conversions were performed:
'_symmetry_cell_setting' value 'Triclinic' changed to 'triclinic'
according to '/home/saulius/struct/CIF-dictionaries/cif_core.dic'
dictionary named 'cif_core.dic' version 2.4.1 from 2010-06-29.

Automatic conversion script
Id: cif_fix_enum 1527 2010-12-29 10:47:43Z saulius 
;
_cod_original_cell_volume 3521.0(10)
_cod_database_code 4301856

loop_
_symmetry_equiv_pos_as_xyz
'x, y, z'
'-x, -y, -z'

loop_
_atom_site_label
_atom_site_type_symbol
_atom_site_fract_x
_atom_site_fract_y
_atom_site_fract_z
_atom_site_U_iso_or_equiv
_atom_site_adp_type
_atom_site_occupancy
_atom_site_symmetry_multiplicity
_atom_site_calc_flag
_atom_site_refinement_flags
_atom_site_disorder_assembly
_atom_site_disorder_group
Gd1 Gd 0.079673(17) 0.456058(17) 0.248984(13) 0.02370(6) Uani 1 1 d . . .
Gd2 Gd -0.160024(17) 0.246898(17) 0.275598(12) 0.02341(6) Uani 1 1 d . . .
Gd3 Gd 0.107656(17) 0.225032(17) 0.340950(12) 0.02215(6) Uani 1 1 d . . .
Gd4 Gd 0.026749(18) 0.209779(17) 0.141605(12) 0.02442(6) Uani 1 1 d . . .
Cl1 Cl 0.41129(11) 0.78484(10) 0.26277(7) 0.0415(4) Uani 1 1 d . . .
Cl2 Cl -0.29177(11) -0.09477(10) 0.07086(7) 0.0394(4) Uani 1 1 d . . .
Cl3 Cl 0.47688(11) 0.15283(12) 0.46492(8) 0.0485(4) Uani 1 1 d . . .
Cl4 Cl -0.20513(12) 0.49629(11) 0.03695(8) 0.0471(4) Uani 1 1 d . . .
Cl5 Cl 0.43827(11) 0.35175(11) 0.17902(9) 0.0489(4) Uani 1 1 d . . .
Cl6 Cl -0.05376(12) 0.18222(12) -0.14114(9) 0.0531(4) Uani 1 1 d . . .
Cl7 Cl -0.22027(14) -0.17531(14) 0.38240(9) 0.0622(5) Uani 1 1 d . . .
Cl8 Cl -0.17357(15) 0.42810(15) 0.46258(10) 0.0769(6) Uani 1 1 d . . .
O1 O -0.0156(3) 0.1307(3) 0.41309(18) 0.0374(10) Uani 1 1 d . . .
O1H O -0.0271(2) 0.1634(2) 0.25529(16) 0.0242(8) Uani 1 1 d . A .
H1HA H -0.0508 0.0920 0.2587 0.029 Uiso 1 1 calc R . .
O2H O -0.0494(2) 0.3324(2) 0.18899(17) 0.0247(8) Uani 1 1 d . A .
H2HA H -0.0885 0.3611 0.1526 0.030 Uiso 1 1 calc R . .
O2 O -0.1648(3) 0.1747(3) 0.38684(18) 0.0364(10) Uani 1 1 d . . .
O3H O -0.0025(2) 0.3371(2) 0.32976(16) 0.0245(8) Uani 1 1 d . . .
H3HA H -0.0129 0.3666 0.3752 0.029 Uiso 1 1 calc R . .
O3 O 0.1593(3) 0.1239(3) 0.16625(19) 0.0340(9) Uani 1 1 d . A .
O4H O 0.1349(2) 0.3073(2) 0.23026(16) 0.0221(8) Uani 1 1 d . A .
H4HA H 0.2077 0.3194 0.2185 0.027 Uiso 1 1 calc R . .
O4 O 0.1948(3) 0.1206(2) 0.28099(18) 0.0334(9) Uani 1 1 d . A .
O5 O 0.2705(3) 0.3316(3) 0.3562(2) 0.0473(12) Uani 1 1 d . . .
O6 O 0.2257(3) 0.4706(3) 0.3273(2) 0.0457(11) Uani 1 1 d . . .
O7 O -0.0700(3) 0.5167(3) 0.2489(2) 0.0507(13) Uani 1 1 d . . .
O8 O -0.2084(3) 0.4012(2) 0.26785(18) 0.0333(9) Uani 1 1 d . . .
O9 O -0.1537(3) 0.1615(3) 0.1081(2) 0.0414(11) Uani 1 1 d . A .
O10 O -0.2599(3) 0.2242(3) 0.17018(18) 0.0363(10) Uani 1 1 d . A .
O1W O 0.0507(7) 0.1350(6) 0.0247(5) 0.0540(12) Uiso 0.50 1 d P A 1
O2W O -0.0413(7) 0.0238(7) 0.1532(5) 0.0540(12) Uiso 0.50 1 d P B 1
O1WA O 0.0224(14) 0.1086(14) 0.0285(10) 0.0540(12) Uiso 0.25 1 d P A 2
O2WA O -0.0164(14) 0.0502(13) 0.0902(10) 0.0540(12) Uiso 0.25 1 d P A 2
O1WB O -0.0040(14) 0.0761(14) 0.0619(10) 0.0540(12) Uiso 0.25 1 d P A 3
O2WB O -0.0337(16) 0.0355(15) 0.1368(11) 0.0540(12) Uiso 0.25 1 d P A 3
O3W O 0.1511(4) 0.6341(3) 0.2471(3) 0.0748(17) Uani 1 1 d . . .
O4W O 0.1816(3) 0.2904(4) 0.0794(2) 0.0703(15) Uani 1 1 d . A .
O5W O 0.0575(4) 0.5406(4) 0.3632(3) 0.0706(16) Uani 1 1 d . . .
O6W O 0.2394(3) 0.4982(3) 0.1782(2) 0.0510(12) Uani 1 1 d . . .
O7W O 0.0520(3) 0.5174(3) 0.1287(2) 0.0577(13) Uani 1 1 d . . .
O8W O -0.0163(3) 0.3109(3) 0.0410(2) 0.0517(12) Uani 1 1 d . A .
O9W O 0.1133(3) 0.3148(3) 0.4567(2) 0.0496(12) Uani 1 1 d . . .
O10W O -0.3414(3) 0.2257(3) 0.3067(2) 0.0371(10) Uani 1 1 d . . .
O11W O 0.2004(3) 0.1422(3) 0.42593(18) 0.0368(10) Uani 1 1 d . . .
O12W O -0.2380(3) 0.0664(3) 0.2622(2) 0.0415(11) Uani 1 1 d . . .
O13W O -0.4039(3) -0.0125(3) 0.3487(2) 0.0575(13) Uani 1 1 d . . .
O14W O -0.5395(4) 0.4086(4) -0.0465(3) 0.0739(16) Uani 1 1 d . . .
O15W O -0.0372(5) -0.0370(5) 0.2829(4) 0.113(3) Uani 1 1 d . . .
O11 O 0.3277(3) 0.8329(4) 0.2479(3) 0.0693(15) Uani 1 1 d . . .
O12 O 0.3852(4) 0.6858(3) 0.2393(3) 0.0664(15) Uani 1 1 d . . .
O13 O 0.4362(4) 0.7913(4) 0.3353(2) 0.0778(17) Uani 1 1 d . . .
O14 O 0.4969(3) 0.8349(3) 0.2258(3) 0.0644(15) Uani 1 1 d . . .
O15 O -0.3732(4) -0.0460(4) 0.0589(3) 0.0818(17) Uani 1 1 d . . .
O16 O -0.3250(4) -0.1945(3) 0.0536(3) 0.0745(17) Uani 1 1 d . . .
O17 O -0.2580(4) -0.0863(3) 0.1436(2) 0.0595(14) Uani 1 1 d . . .
O18 O -0.2076(3) -0.0512(3) 0.0297(2) 0.0519(13) Uani 1 1 d . . .
O23 O -0.2244(8) 0.5918(5) 0.0459(4) 0.163(4) Uani 1 1 d . . .
O24 O -0.0998(6) 0.5351(7) 0.0280(4) 0.161(4) Uani 1 1 d . . .
O25 O -0.2429(6) 0.4509(5) -0.0247(3) 0.130(3) Uani 1 1 d . . .
O26 O -0.2099(6) 0.4399(4) 0.0955(3) 0.107(3) Uani 1 1 d . . .
O27 O 0.4829(6) 0.3876(6) 0.1186(4) 0.0777(14) Uiso 0.65 1 d P C 1
O28 O 0.4279(6) 0.4404(6) 0.2201(4) 0.0777(14) Uiso 0.65 1 d P C 1
O29 O 0.3416(6) 0.2940(6) 0.1736(4) 0.0777(14) Uiso 0.65 1 d P C 1
O27A O 0.4036(10) 0.2953(10) 0.1095(7) 0.060(2) Uiso 0.35 1 d P C 2
O28A O 0.4470(10) 0.4497(10) 0.1643(7) 0.060(2) Uiso 0.35 1 d P C 2
O29A O 0.3527(10) 0.3162(10) 0.2196(7) 0.060(2) Uiso 0.35 1 d P C 2
O30 O 0.5127(4) 0.3107(4) 0.2125(3) 0.097(2) Uani 1 1 d . C .
O31 O -0.0742(7) 0.1890(7) -0.2119(4) 0.199(3) Uani 1 1 d . . .
O32 O 0.0502(4) 0.1859(5) -0.1307(4) 0.149(3) Uani 1 1 d . . .
O33 O -0.0806(5) 0.2638(4) -0.1086(3) 0.094(2) Uani 1 1 d . . .
O34 O -0.1016(4) 0.0976(4) -0.1089(4) 0.128(3) Uani 1 1 d . . .
O35 O -0.3250(5) -0.1961(6) 0.3742(6) 0.199(5) Uani 1 1 d . . .
O36 O -0.1906(11) -0.1437(7) 0.3186(4) 0.229(6) Uani 1 1 d . . .
O37 O -0.1812(7) -0.2509(6) 0.4016(6) 0.185(4) Uani 1 1 d . . .
O38 O -0.1823(4) -0.0934(4) 0.4278(3) 0.0704(16) Uani 1 1 d . . .
O39 O -0.1518(6) 0.5209(5) 0.4188(5) 0.132(3) Uani 1 1 d . . .
O40 O -0.2005(5) 0.4599(7) 0.5212(4) 0.180(4) Uani 1 1 d . . .
O41 O -0.2506(6) 0.3614(4) 0.4268(4) 0.128(3) Uani 1 1 d . . .
O42 O -0.0798(5) 0.3977(5) 0.4655(3) 0.105(2) Uani 1 1 d . . .
N1 N -0.0989(4) 0.0847(4) 0.6180(3) 0.0524(15) Uani 1 1 d . . .
H1B H -0.0581 0.0660 0.6493 0.063 Uiso 1 1 calc R . .
N2 N 0.4723(3) 0.0516(3) 0.2454(3) 0.0404(13) Uani 1 1 d . . .
H2B H 0.5138 0.0448 0.2804 0.049 Uiso 1 1 calc R . .
N3 N 0.4992(5) 0.6244(4) 0.4111(3) 0.076(2) Uani 1 1 d . . .
H3B H 0.5078 0.6868 0.4181 0.092 Uiso 1 1 calc R . .
N4 N -0.2410(4) 0.7141(4) 0.1991(3) 0.0528(15) Uani 1 1 d . . .
H4A H -0.2107 0.7697 0.1824 0.063 Uiso 1 1 calc R . .
N5 N -0.4271(3) 0.2726(3) -0.0029(2) 0.0398(13) Uani 1 1 d . . .
H5B H -0.4742 0.3065 0.0005 0.048 Uiso 1 1 calc R . .
C1 C -0.1889(5) 0.1023(5) 0.6377(3) 0.0499(18) Uani 1 1 d . . .
H1A H -0.2071 0.0945 0.6845 0.060 Uiso 1 1 calc R . .
C2 C -0.2522(5) 0.1313(5) 0.5896(3) 0.0483(17) Uani 1 1 d . . .
H2A H -0.3146 0.1444 0.6031 0.058 Uiso 1 1 calc R . .
C3 C -0.2269(4) 0.1416(5) 0.5218(3) 0.0448(16) Uani 1 1 d . . .
H3A H -0.2731 0.1597 0.4886 0.054 Uiso 1 1 calc R . .
C4 C -0.1343(4) 0.1261(4) 0.5012(3) 0.0306(13) Uani 1 1 d . . .
C5 C -0.0702(4) 0.0952(4) 0.5512(3) 0.0362(14) Uani 1 1 d . . .
H5A H -0.0074 0.0818 0.5388 0.043 Uiso 1 1 calc R . .
C6 C -0.1030(4) 0.1437(4) 0.4274(3) 0.0330(14) Uani 1 1 d . . .
C7 C 0.5021(4) 0.0413(4) 0.1803(3) 0.0427(16) Uani 1 1 d . . .
H7A H 0.5667 0.0279 0.1729 0.051 Uiso 1 1 calc R . .
C8 C 0.4373(4) 0.0506(4) 0.1252(3) 0.0436(16) Uani 1 1 d . . .
H8A H 0.4569 0.0429 0.0794 0.052 Uiso 1 1 calc R . .
C9 C 0.3428(4) 0.0713(4) 0.1364(3) 0.0346(14) Uani 1 1 d . . .
H9A H 0.2981 0.0781 0.0984 0.042 Uiso 1 1 calc R . .
C10 C 0.3147(4) 0.0819(3) 0.2041(3) 0.0287(13) Uani 1 1 d . A .
C11 C 0.3814(4) 0.0720(4) 0.2592(3) 0.0350(14) Uani 1 1 d . . .
H11A H 0.3636 0.0793 0.3055 0.042 Uiso 1 1 calc R . .
C12 C 0.2139(4) 0.1106(3) 0.2187(3) 0.0280(13) Uani 1 1 d . . .
C13 C 0.5774(6) 0.5807(6) 0.4247(5) 0.098(3) Uani 1 1 d . . .
H13A H 0.6411 0.6173 0.4410 0.117 Uiso 1 1 calc R . .
C14 C 0.5637(5) 0.4810(6) 0.4147(5) 0.093(3) Uani 1 1 d . . .
H14A H 0.6178 0.4489 0.4238 0.112 Uiso 1 1 calc R . .
C15 C 0.4700(5) 0.4308(5) 0.3914(4) 0.061(2) Uani 1 1 d . . .
H15A H 0.4596 0.3630 0.3848 0.073 Uiso 1 1 calc R . .
C16 C 0.3904(4) 0.4763(4) 0.3774(3) 0.0390(15) Uani 1 1 d . . .
C17 C 0.4079(5) 0.5742(5) 0.3869(3) 0.0521(19) Uani 1 1 d . . .
H17A H 0.3552 0.6074 0.3763 0.063 Uiso 1 1 calc R . .
C18 C 0.2860(4) 0.4202(4) 0.3516(3) 0.0346(14) Uani 1 1 d . . .
C19 C -0.3410(4) 0.6977(4) 0.2085(3) 0.0430(16) Uani 1 1 d . . .
H19A H -0.3784 0.7461 0.1984 0.052 Uiso 1 1 calc R . .
C20 C -0.3873(5) 0.6113(5) 0.2326(4) 0.062(2) Uani 1 1 d . . .
H20A H -0.4578 0.5993 0.2397 0.075 Uiso 1 1 calc R . .
C21 C -0.3335(4) 0.5394(4) 0.2472(4) 0.0517(19) Uani 1 1 d . . .
H21A H -0.3672 0.4780 0.2626 0.062 Uiso 1 1 calc R . .
C22 C -0.2295(4) 0.5588(4) 0.2390(3) 0.0304(13) Uani 1 1 d . . .
C23 C -0.1862(5) 0.6473(4) 0.2149(4) 0.0511(18) Uani 1 1 d . . .
H23A H -0.1153 0.6623 0.2091 0.061 Uiso 1 1 calc R . .
C24 C -0.1645(4) 0.4854(4) 0.2540(3) 0.0334(14) Uani 1 1 d . . .
C25 C -0.4107(5) 0.2383(5) -0.0653(3) 0.0464(17) Uani 1 1 d . . .
H25A H -0.4510 0.2500 -0.1045 0.056 Uiso 1 1 calc R . .
C26 C -0.3361(5) 0.1864(4) -0.0733(3) 0.0466(16) Uani 1 1 d . . .
H26A H -0.3237 0.1635 -0.1176 0.056 Uiso 1 1 calc R . .
C27 C -0.2795(4) 0.1685(4) -0.0146(3) 0.0388(15) Uani 1 1 d . . .
H27A H -0.2291 0.1314 -0.0184 0.047 Uiso 1 1 calc R . .
C28 C -0.2973(4) 0.2055(4) 0.0501(3) 0.0288(13) Uani 1 1 d . A .
C29 C -0.3734(4) 0.2565(4) 0.0546(3) 0.0330(14) Uani 1 1 d . . .
H29A H -0.3879 0.2801 0.0982 0.040 Uiso 1 1 calc R . .
C30 C -0.2330(4) 0.1949(4) 0.1151(3) 0.0309(13) Uani 1 1 d . . .
O19 O 0.5448(9) 0.1348(8) 0.4142(6) 0.0800(16) Uiso 0.50 1 d P D 1
O20 O 0.5253(8) 0.1723(8) 0.5310(6) 0.0800(16) Uiso 0.50 1 d P D 1
O21 O 0.4224(8) 0.2208(8) 0.4444(6) 0.0800(16) Uiso 0.50 1 d P D 1
O22 O 0.4047(9) 0.0575(8) 0.4798(6) 0.0800(16) Uiso 0.50 1 d P D 1
O21A O 0.4224(15) 0.1712(15) 0.4044(11) 0.080(3) Uiso 0.28 1 d P D 2
O20A O 0.4293(15) 0.2110(15) 0.5151(11) 0.080(3) Uiso 0.28 1 d P D 2
O19A O 0.5644(15) 0.2431(14) 0.4453(10) 0.080(3) Uiso 0.28 1 d P D 2
O22A O 0.5380(15) 0.0962(15) 0.4905(11) 0.080(3) Uiso 0.28 1 d P D 2
O19B O 0.3925(17) 0.0750(17) 0.4340(12) 0.067(3) Uiso 0.22 1 d P D 3
O20B O 0.4744(18) 0.1104(17) 0.5260(12) 0.067(3) Uiso 0.22 1 d P D 3
O21B O 0.5740(18) 0.1392(18) 0.4382(13) 0.067(3) Uiso 0.22 1 d P D 3
O22B O 0.5132(18) 0.2524(17) 0.5012(12) 0.067(3) Uiso 0.22 1 d P D 3

loop_
_atom_site_aniso_label
_atom_site_aniso_U_11
_atom_site_aniso_U_22
_atom_site_aniso_U_33
_atom_site_aniso_U_23
_atom_site_aniso_U_13
_atom_site_aniso_U_12
Gd1 0.01952(11) 0.02335(11) 0.02923(13) -0.00018(9) -0.00202(10) 0.00740(9)
Gd2 0.01860(11) 0.02691(12) 0.02610(13) 0.00221(9) 0.00041(9) 0.00801(9)
Gd3 0.02015(11) 0.02601(11) 0.02222(12) 0.00056(9) 0.00011(9) 0.00938(9)
Gd4 0.02335(11) 0.03006(12) 0.02263(12) -0.00305(9) -0.00112(9) 0.01247(9)
Cl1 0.0380(7) 0.0468(8) 0.0395(8) -0.0029(6) -0.0052(6) 0.0103(6)
Cl2 0.0387(7) 0.0380(7) 0.0420(8) 0.0007(6) -0.0002(6) 0.0093(6)
Cl3 0.0426(8) 0.0651(9) 0.0424(8) 0.0073(7) 0.0021(6) 0.0216(7)
Cl4 0.0440(8) 0.0525(9) 0.0439(8) 0.0034(7) -0.0020(7) 0.0084(7)
Cl5 0.0317(7) 0.0498(8) 0.0692(10) 0.0137(7) 0.0094(7) 0.0162(6)
Cl6 0.0462(8) 0.0626(10) 0.0529(10) -0.0047(8) 0.0041(7) 0.0168(7)
Cl7 0.0711(10) 0.0738(11) 0.0471(9) -0.0135(8) -0.0129(8) 0.0308(9)
Cl8 0.0714(11) 0.0995(13) 0.0677(11) -0.0443(9) -0.0249(9) 0.0421(10)
O1 0.0339(19) 0.050(2) 0.032(2) 0.0125(17) 0.0093(16) 0.0157(17)
O1H 0.0194(15) 0.0271(16) 0.0277(18) -0.0002(14) -0.0001(14) 0.0087(13)
O2H 0.0217(16) 0.0282(17) 0.0269(18) -0.0010(14) -0.0007(14) 0.0117(13)
O2 0.0349(19) 0.045(2) 0.031(2) 0.0053(16) 0.0065(16) 0.0127(16)
O3H 0.0274(16) 0.0313(17) 0.0180(16) -0.0027(13) 0.0031(13) 0.0128(14)
O3 0.0293(17) 0.0406(19) 0.037(2) -0.0104(16) -0.0069(16) 0.0211(15)
O4H 0.0138(14) 0.0268(16) 0.0292(18) 0.0014(13) 0.0064(13) 0.0107(12)
O4 0.0400(19) 0.0358(18) 0.031(2) -0.0021(15) 0.0057(16) 0.0226(15)
O5 0.039(2) 0.042(2) 0.053(2) 0.0152(19) -0.0196(19) -0.0062(18)
O6 0.040(2) 0.051(2) 0.046(2) -0.0085(19) -0.0116(19) 0.0120(18)
O7 0.0251(19) 0.032(2) 0.097(3) -0.009(2) -0.002(2) 0.0129(16)
O8 0.0374(19) 0.0291(18) 0.038(2) 0.0029(15) 0.0105(16) 0.0157(15)
O9 0.0323(19) 0.038(2) 0.055(2) -0.0118(18) -0.0164(18) 0.0131(16)
O10 0.0271(18) 0.058(2) 0.0254(19) -0.0007(17) -0.0029(15) 0.0139(17)
O3W 0.053(3) 0.036(2) 0.131(5) -0.006(3) -0.019(3) 0.003(2)
O4W 0.049(2) 0.120(4) 0.049(3) 0.037(3) 0.020(2) 0.029(3)
O5W 0.071(3) 0.077(3) 0.065(3) -0.022(3) 0.004(3) 0.018(3)
O6W 0.037(2) 0.056(2) 0.063(3) 0.015(2) 0.013(2) 0.0132(19)
O7W 0.051(3) 0.070(3) 0.043(2) 0.026(2) -0.008(2) -0.005(2)
O8W 0.056(2) 0.062(3) 0.041(2) 0.009(2) -0.003(2) 0.021(2)
O9W 0.059(2) 0.056(2) 0.039(2) -0.0140(18) -0.011(2) 0.026(2)
O10W 0.0265(18) 0.036(2) 0.050(2) 0.0027(17) 0.0067(17) 0.0075(15)
O11W 0.040(2) 0.047(2) 0.028(2) 0.0021(16) 0.0006(16) 0.0189(17)
O12W 0.038(2) 0.033(2) 0.053(2) 0.0021(18) 0.0000(19) 0.0064(17)
O13W 0.054(3) 0.053(3) 0.059(3) 0.022(2) -0.014(2) 0.000(2)
O14W 0.070(3) 0.077(3) 0.085(4) 0.008(3) -0.007(3) 0.041(2)
O15W 0.125(5) 0.099(5) 0.121(5) 0.019(4) 0.022(4) 0.030(4)
O11 0.058(3) 0.101(3) 0.062(3) 0.006(3) 0.005(2) 0.048(2)
O12 0.071(3) 0.046(3) 0.076(3) -0.017(2) -0.001(3) 0.000(2)
O13 0.120(4) 0.067(3) 0.041(3) 0.001(2) -0.029(3) 0.013(3)
O14 0.052(3) 0.048(3) 0.095(4) 0.006(2) 0.026(3) 0.010(2)
O15 0.062(3) 0.098(3) 0.103(4) 0.034(3) 0.025(3) 0.053(2)
O16 0.092(4) 0.042(3) 0.080(4) -0.010(2) -0.010(3) -0.004(3)
O17 0.083(3) 0.053(3) 0.041(3) -0.003(2) 0.000(2) 0.012(2)
O18 0.043(2) 0.057(3) 0.054(3) -0.001(2) 0.017(2) 0.003(2)
O23 0.290(10) 0.100(5) 0.120(6) 0.011(4) 0.010(7) 0.092(6)
O24 0.103(5) 0.216(8) 0.124(6) 0.075(5) -0.032(4) -0.050(5)
O25 0.175(7) 0.126(5) 0.051(4) -0.003(4) -0.006(4) -0.052(5)
O26 0.193(7) 0.062(3) 0.049(3) 0.003(3) -0.002(4) -0.012(4)
O30 0.074(3) 0.097(4) 0.129(5) -0.018(3) -0.045(3) 0.048(3)
O31 0.243(7) 0.312(8) 0.096(5) -0.107(5) -0.082(5) 0.203(6)
O32 0.054(3) 0.160(5) 0.235(7) 0.126(5) 0.020(4) 0.019(4)
O33 0.175(6) 0.046(3) 0.064(3) -0.004(2) -0.007(4) 0.033(3)
O34 0.090(3) 0.038(3) 0.265(8) 0.013(4) 0.101(4) 0.018(3)
O35 0.076(4) 0.103(5) 0.405(14) -0.082(7) -0.085(6) 0.006(4)
O36 0.459(18) 0.165(8) 0.056(5) -0.022(5) 0.014(8) 0.051(10)
O37 0.221(8) 0.088(5) 0.255(10) -0.017(5) -0.104(7) 0.072(5)
O38 0.066(3) 0.078(3) 0.057(3) -0.011(3) -0.006(3) -0.005(3)
O39 0.135(6) 0.090(5) 0.175(7) -0.004(5) -0.010(5) 0.035(4)
O40 0.095(5) 0.305(9) 0.137(5) -0.127(6) 0.042(4) 0.030(6)
O41 0.168(6) 0.065(4) 0.141(5) -0.024(4) -0.090(5) 0.023(4)
O42 0.096(4) 0.142(5) 0.095(4) -0.034(4) 0.008(3) 0.064(4)
N1 0.057(3) 0.065(3) 0.037(3) 0.007(2) 0.000(2) 0.018(3)
N2 0.023(2) 0.045(3) 0.055(3) 0.007(2) -0.005(2) 0.0120(19)
N3 0.078(4) 0.049(3) 0.085(4) 0.011(3) -0.037(3) -0.017(3)
N4 0.047(3) 0.038(3) 0.078(4) 0.013(2) 0.010(3) 0.018(2)
N5 0.034(2) 0.043(3) 0.045(3) -0.001(2) -0.009(2) 0.016(2)
C1 0.052(3) 0.071(4) 0.032(3) 0.007(3) 0.018(3) 0.021(3)
C2 0.046(3) 0.064(4) 0.042(3) 0.008(3) 0.027(3) 0.024(3)
C3 0.035(3) 0.063(4) 0.042(3) 0.010(3) 0.011(3) 0.021(3)
C4 0.032(3) 0.030(3) 0.030(3) 0.006(2) 0.004(2) 0.006(2)
C5 0.039(3) 0.046(3) 0.026(3) 0.002(2) 0.001(2) 0.013(2)
C6 0.030(3) 0.036(3) 0.034(3) 0.000(2) 0.000(2) 0.009(2)
C7 0.032(3) 0.044(3) 0.059(4) 0.006(3) 0.014(3) 0.022(2)
C8 0.049(3) 0.053(3) 0.036(3) 0.001(3) 0.016(3) 0.024(3)
C9 0.035(3) 0.037(3) 0.035(3) -0.008(2) -0.006(2) 0.018(2)
C10 0.027(2) 0.025(2) 0.037(3) 0.000(2) 0.002(2) 0.012(2)
C11 0.031(3) 0.045(3) 0.032(3) -0.002(2) 0.000(2) 0.013(2)
C12 0.033(3) 0.025(2) 0.028(3) -0.003(2) 0.001(2) 0.010(2)
C13 0.057(4) 0.085(6) 0.135(7) 0.035(5) -0.050(5) -0.013(4)
C14 0.038(4) 0.070(5) 0.162(8) 0.031(5) -0.041(5) -0.002(4)
C15 0.037(3) 0.047(4) 0.094(5) 0.004(3) -0.028(3) 0.007(3)
C16 0.036(3) 0.039(3) 0.041(3) 0.006(2) -0.006(3) 0.007(2)
C17 0.051(4) 0.047(4) 0.051(4) 0.012(3) -0.015(3) -0.002(3)
C18 0.024(3) 0.044(3) 0.035(3) 0.005(2) 0.000(2) 0.007(2)
C19 0.043(3) 0.037(3) 0.054(4) -0.006(3) -0.010(3) 0.022(2)
C20 0.028(3) 0.053(4) 0.112(6) -0.004(4) 0.002(3) 0.023(3)
C21 0.034(3) 0.029(3) 0.094(5) 0.000(3) -0.002(3) 0.012(2)
C22 0.031(3) 0.024(2) 0.037(3) -0.005(2) -0.001(2) 0.011(2)
C23 0.039(3) 0.040(3) 0.081(5) 0.014(3) 0.019(3) 0.020(3)
C24 0.032(3) 0.034(3) 0.036(3) -0.011(2) 0.001(2) 0.011(2)
C25 0.047(3) 0.058(4) 0.034(3) -0.003(3) -0.015(3) 0.015(3)
C26 0.064(4) 0.052(3) 0.029(3) -0.008(3) -0.002(3) 0.027(3)
C27 0.041(3) 0.040(3) 0.038(3) 0.001(2) 0.004(3) 0.014(2)
C28 0.024(2) 0.031(3) 0.031(3) 0.004(2) -0.002(2) 0.004(2)
C29 0.027(3) 0.035(3) 0.036(3) -0.006(2) -0.007(2) 0.008(2)
C30 0.022(2) 0.028(3) 0.043(3) 0.002(2) -0.005(2) 0.006(2)

loop_
_atom_type_symbol
_atom_type_description
_atom_type_scat_dispersion_real
_atom_type_scat_dispersion_imag
_atom_type_scat_source
C C 0.0033 0.0016 'International Tables Vol C Tables 4.2.6.8 and 6.1.1.4'
H H 0.0000 0.0000 'International Tables Vol C Tables 4.2.6.8 and 6.1.1.4'
N N 0.0061 0.0033 'International Tables Vol C Tables 4.2.6.8 and 6.1.1.4'
O O 0.0106 0.0060 'International Tables Vol C Tables 4.2.6.8 and 6.1.1.4'
Cl Cl 0.1484 0.1585 'International Tables Vol C Tables 4.2.6.8 and 6.1.1.4'
Gd Gd -0.1653 3.9035 'International Tables Vol C Tables 4.2.6.8 and 6.1.1.4'

loop_
_geom_angle_atom_site_label_1
_geom_angle_atom_site_label_2
_geom_angle_atom_site_label_3
_geom_angle
_geom_angle_site_symmetry_1
_geom_angle_site_symmetry_3
_geom_angle_publ_flag
O7 Gd1 O6 134.15(15) . . ?
O7 Gd1 O4H 140.36(11) . . ?
O6 Gd1 O4H 76.90(12) . . ?
O7 Gd1 O3H 85.76(13) . . ?
O6 Gd1 O3H 85.03(12) . . ?
O4H Gd1 O3H 71.36(11) . . ?
O7 Gd1 O2H 74.96(12) . . ?
O6 Gd1 O2H 140.36(12) . . ?
O4H Gd1 O2H 66.84(10) . . ?
O3H Gd1 O2H 69.01(11) . . ?
O7 Gd1 O3W 79.25(14) . . ?
O6 Gd1 O3W 78.33(15) . . ?
O4H Gd1 O3W 138.63(14) . . ?
O3H Gd1 O3W 138.16(16) . . ?
O2H Gd1 O3W 140.54(14) . . ?
O7 Gd1 O7W 73.02(16) . . ?
O6 Gd1 O7W 133.65(14) . . ?
O4H Gd1 O7W 104.39(14) . . ?
O3H Gd1 O7W 140.22(12) . . ?
O2H Gd1 O7W 73.10(12) . . ?
O3W Gd1 O7W 71.08(17) . . ?
O7 Gd1 O5W 66.82(16) . . ?
O6 Gd1 O5W 67.75(15) . . ?
O4H Gd1 O5W 129.43(14) . . ?
O3H Gd1 O5W 70.66(14) . . ?
O2H Gd1 O5W 125.41(13) . . ?
O3W Gd1 O5W 67.51(18) . . ?
O7W Gd1 O5W 126.15(17) . . ?
O7 Gd1 O6W 132.64(14) . . ?
O6 Gd1 O6W 71.67(14) . . ?
O4H Gd1 O6W 73.34(12) . . ?
O3H Gd1 O6W 141.20(12) . . ?
O2H Gd1 O6W 110.63(12) . . ?
O3W Gd1 O6W 67.63(16) . . ?
O7W Gd1 O6W 64.89(14) . . ?
O5W Gd1 O6W 123.87(15) . . ?
O7 Gd1 Gd3 122.88(10) . . ?
O6 Gd1 Gd3 64.67(10) . . ?
O4H Gd1 Gd3 38.63(7) . . ?
O3H Gd1 Gd3 37.61(8) . . ?
O2H Gd1 Gd3 76.86(8) . . ?
O3W Gd1 Gd3 142.60(12) . . ?
O7W Gd1 Gd3 140.32(11) . . ?
O5W Gd1 Gd3 92.42(12) . . ?
O6W Gd1 Gd3 103.60(10) . . ?
O7 Gd1 Gd2 68.76(9) . . ?
O6 Gd1 Gd2 119.43(10) . . ?
O4H Gd1 Gd2 74.12(7) . . ?
O3H Gd1 Gd2 35.47(7) . . ?
O2H Gd1 Gd2 35.92(8) . . ?
O3W Gd1 Gd2 147.25(12) . . ?
O7W Gd1 Gd2 104.76(9) . . ?
O5W Gd1 Gd2 92.74(11) . . ?
O6W Gd1 Gd2 141.58(10) . . ?
Gd3 Gd1 Gd2 59.412(10) . . ?
O7 Gd1 Gd4 109.15(10) . . ?
O6 Gd1 Gd4 111.88(10) . . ?
O4H Gd1 Gd4 34.99(7) . . ?
O3H Gd1 Gd4 76.02(8) . . ?
O2H Gd1 Gd4 34.44(8) . . ?
O3W Gd1 Gd4 145.82(14) . . ?
O7W Gd1 Gd4 79.72(11) . . ?
O5W Gd1 Gd4 146.61(11) . . ?
O6W Gd1 Gd4 84.29(10) . . ?
Gd3 Gd1 Gd4 60.964(13) . . ?
Gd2 Gd1 Gd4 57.296(9) . . ?
O10 Gd2 O2 136.96(12) . . ?
O10 Gd2 O1H 103.49(12) . . ?
O2 Gd2 O1H 85.45(12) . . ?
O10 Gd2 O8 79.97(13) . . ?
O2 Gd2 O8 116.67(13) . . ?
O1H Gd2 O8 144.14(11) . . ?
O10 Gd2 O3H 143.55(11) . . ?
O2 Gd2 O3H 79.36(11) . . ?
O1H Gd2 O3H 70.90(11) . . ?
O8 Gd2 O3H 85.18(11) . . ?
O10 Gd2 O2H 75.25(11) . . ?
O2 Gd2 O2H 144.77(11) . . ?
O1H Gd2 O2H 70.22(11) . . ?
O8 Gd2 O2H 76.49(11) . . ?
O3H Gd2 O2H 68.96(10) . . ?
O10 Gd2 O10W 72.94(12) . . ?
O2 Gd2 O10W 75.75(12) . . ?
O1H Gd2 O10W 144.19(11) . . ?
O8 Gd2 O10W 71.41(12) . . ?
O3H Gd2 O10W 132.62(12) . . ?
O2H Gd2 O10W 137.88(11) . . ?
O10 Gd2 O12W 72.23(13) . . ?
O2 Gd2 O12W 71.04(13) . . ?
O1H Gd2 O12W 71.66(12) . . ?
O8 Gd2 O12W 140.17(12) . . ?
O3H Gd2 O12W 133.45(12) . . ?
O2H Gd2 O12W 121.23(12) . . ?
O10W Gd2 O12W 73.47(12) . . ?
O10 Gd2 Gd4 76.42(9) . . ?
O2 Gd2 Gd4 122.83(9) . . ?
O1H Gd2 Gd4 37.39(8) . . ?
O8 Gd2 Gd4 113.62(8) . . ?
O3H Gd2 Gd4 79.49(8) . . ?
O2H Gd2 Gd4 37.72(8) . . ?
O10W Gd2 Gd4 147.51(9) . . ?
O12W Gd2 Gd4 87.20(9) . . ?
O10 Gd2 Gd3 137.97(9) . . ?
O2 Gd2 Gd3 69.40(9) . . ?
O1H Gd2 Gd3 37.20(7) . . ?
O8 Gd2 Gd3 121.57(8) . . ?
O3H Gd2 Gd3 36.78(8) . . ?
O2H Gd2 Gd3 75.96(7) . . ?
O10W Gd2 Gd3 144.95(9) . . ?
O12W Gd2 Gd3 98.04(9) . . ?
Gd4 Gd2 Gd3 62.099(12) . . ?
O10 Gd2 Gd1 108.28(9) . . ?
O2 Gd2 Gd1 114.72(8) . . ?
O1H Gd2 Gd1 75.94(7) . . ?
O8 Gd2 Gd1 69.29(8) . . ?
O3H Gd2 Gd1 35.37(7) . . ?
O2H Gd2 Gd1 35.96(7) . . ?
O10W Gd2 Gd1 139.66(8) . . ?
O12W Gd2 Gd1 146.55(9) . . ?
Gd4 Gd2 Gd1 61.499(10) . . ?
Gd3 Gd2 Gd1 58.299(11) . . ?
O3H Gd3 O4 145.92(11) . . ?
O3H Gd3 O5 101.63(13) . . ?
O4 Gd3 O5 85.76(14) . . ?
O3H Gd3 O1 87.38(12) . . ?
O4 Gd3 O1 109.66(13) . . ?
O5 Gd3 O1 137.43(13) . . ?
O3H Gd3 O1H 70.99(11) . . ?
O4 Gd3 O1H 83.07(11) . . ?
O5 Gd3 O1H 142.97(12) . . ?
O1 Gd3 O1H 79.41(11) . . ?
O3H Gd3 O4H 71.32(11) . . ?
O4 Gd3 O4H 78.77(11) . . ?
O5 Gd3 O4H 75.18(12) . . ?
O1 Gd3 O4H 145.33(11) . . ?
O1H Gd3 O4H 68.06(10) . . ?
O3H Gd3 O11W 143.47(12) . . ?
O4 Gd3 O11W 70.60(12) . . ?
O5 Gd3 O11W 76.01(12) . . ?
O1 Gd3 O11W 72.72(12) . . ?
O1H Gd3 O11W 131.57(11) . . ?
O4H Gd3 O11W 139.02(11) . . ?
O3H Gd3 O9W 71.64(12) . . ?
O4 Gd3 O9W 140.98(13) . . ?
O5 Gd3 O9W 71.85(14) . . ?
O1 Gd3 O9W 71.91(13) . . ?
O1H Gd3 O9W 133.31(12) . . ?
O4H Gd3 O9W 123.09(12) . . ?
O11W Gd3 O9W 73.14(13) . . ?
O3H Gd3 Gd1 38.18(7) . . ?
O4 Gd3 Gd1 116.47(8) . . ?
O5 Gd3 Gd1 74.85(9) . . ?
O1 Gd3 Gd1 125.45(9) . . ?
O1H Gd3 Gd1 78.88(8) . . ?
O4H Gd3 Gd1 38.01(7) . . ?
O11W Gd3 Gd1 149.25(8) . . ?
O9W Gd3 Gd1 88.57(10) . . ?
O3H Gd3 Gd2 37.44(7) . . ?
O4 Gd3 Gd2 119.63(8) . . ?
O5 Gd3 Gd2 136.36(10) . . ?
O1 Gd3 Gd2 70.60(9) . . ?
O1H Gd3 Gd2 36.63(8) . . ?
O4H Gd3 Gd2 76.07(7) . . ?
O11W Gd3 Gd2 143.19(8) . . ?
O9W Gd3 Gd2 98.09(10) . . ?
Gd1 Gd3 Gd2 62.289(6) . . ?
O3H Gd3 Gd4 76.79(7) . . ?
O4 Gd3 Gd4 69.36(8) . . ?
O5 Gd3 Gd4 108.58(10) . . ?
O1 Gd3 Gd4 113.99(9) . . ?
O1H Gd3 Gd4 34.72(7) . . ?
O4H Gd3 Gd4 35.75(7) . . ?
O11W Gd3 Gd4 139.14(9) . . ?
O9W Gd3 Gd4 147.65(10) . . ?
Gd1 Gd3 Gd4 61.588(9) . . ?
Gd2 Gd3 Gd4 58.351(6) . . ?
O1WB Gd4 O1H 112.4(5) . . ?
O1WB Gd4 O2H 142.9(5) . . ?
O1H Gd4 O2H 71.06(11) . . ?
O1WB Gd4 O3 74.3(5) . . ?
O1H Gd4 O3 85.48(12) . . ?
O2H Gd4 O3 141.27(11) . . ?
O1WB Gd4 O2WA 16.0(6) . . ?
O1H Gd4 O2WA 96.5(4) . . ?
O2H Gd4 O2WA 141.5(4) . . ?
O3 Gd4 O2WA 69.6(4) . . ?
O1WB Gd4 O4H 149.7(5) . . ?
O1H Gd4 O4H 68.76(10) . . ?
O2H Gd4 O4H 67.36(10) . . ?
O3 Gd4 O4H 75.64(11) . . ?
O2WA Gd4 O4H 143.2(4) . . ?
O1WB Gd4 O2WB 38.6(6) . . ?
O1H Gd4 O2WB 73.9(5) . . ?
O2H Gd4 O2WB 129.8(5) . . ?
O3 Gd4 O2WB 67.5(5) . . ?
O2WA Gd4 O2WB 22.7(6) . . ?
O4H Gd4 O2WB 128.7(5) . . ?
O1WB Gd4 O9 69.0(5) . . ?
O1H Gd4 O9 84.28(12) . . ?
O2H Gd4 O9 74.81(12) . . ?
O3 Gd4 O9 134.34(12) . . ?
O2WA Gd4 O9 67.6(4) . . ?
O4H Gd4 O9 138.79(12) . . ?
O2WB Gd4 O9 66.9(5) . . ?
O1WB Gd4 O4W 91.3(5) . . ?
O1H Gd4 O4W 141.11(12) . . ?
O2H Gd4 O4W 108.49(15) . . ?
O3 Gd4 O4W 71.33(14) . . ?
O2WA Gd4 O4W 103.6(5) . . ?
O4H Gd4 O4W 75.35(13) . . ?
O2WB Gd4 O4W 121.3(5) . . ?
O9 Gd4 O4W 134.13(14) . . ?
O1WB Gd4 O8W 86.8(5) . . ?
O1H Gd4 O8W 140.23(13) . . ?
O2H Gd4 O8W 73.09(13) . . ?
O3 Gd4 O8W 134.13(13) . . ?
O2WA Gd4 O8W 100.9(4) . . ?
O4H Gd4 O8W 111.90(12) . . ?
O2WB Gd4 O8W 119.3(5) . . ?
O9 Gd4 O8W 70.11(13) . . ?
O4W Gd4 O8W 67.70(14) . . ?
O1WB Gd4 O1W 28.9(5) . . ?
O1H Gd4 O1W 140.5(2) . . ?
O2H Gd4 O1W 140.1(2) . . ?
O3 Gd4 O1W 76.4(2) . . ?
O2WA Gd4 O1W 44.3(5) . . ?
O4H Gd4 O1W 136.4(2) . . ?
O2WB Gd4 O1W 66.7(5) . . ?
O9 Gd4 O1W 83.9(2) . . ?
O4W Gd4 O1W 64.3(2) . . ?
O8W Gd4 O1W 68.0(2) . . ?
O1WB Gd4 O1WA 18.8(5) . . ?
O1H Gd4 O1WA 131.2(4) . . ?
O2H Gd4 O1WA 140.4(5) . . ?
O3 Gd4 O1WA 78.1(5) . . ?
O2WA Gd4 O1WA 34.6(6) . . ?
O4H Gd4 O1WA 145.3(4) . . ?
O2WB Gd4 O1WA 57.3(6) . . ?
O9 Gd4 O1WA 75.9(4) . . ?
O4W Gd4 O1WA 75.0(4) . . ?
O8W Gd4 O1WA 72.3(5) . . ?
O1W Gd4 O1WA 10.7(4) . . ?
O13 Cl1 O12 111.3(3) . . ?
O13 Cl1 O14 109.4(3) . . ?
O12 Cl1 O14 109.0(3) . . ?
O13 Cl1 O11 109.0(3) . . ?
O12 Cl1 O11 110.5(3) . . ?
O14 Cl1 O11 107.6(3) . . ?
O16 Cl2 O15 109.7(3) . . ?
O16 Cl2 O18 110.6(3) . . ?
O15 Cl2 O18 109.5(3) . . ?
O16 Cl2 O17 108.5(3) . . ?
O15 Cl2 O17 110.1(3) . . ?
O18 Cl2 O17 108.5(3) . . ?
O20B Cl3 O22A 52.0(13) . . ?
O20B Cl3 O21 126.0(12) . . ?
O22A Cl3 O21 172.0(10) . . ?
O20B Cl3 O21A 147.2(13) . . ?
O22A Cl3 O21A 142.6(13) . . ?
O21 Cl3 O21A 44.0(9) . . ?
O20B Cl3 O20 42.7(10) . . ?
O22A Cl3 O20 59.8(10) . . ?
O21 Cl3 O20 113.1(7) . . ?
O21A Cl3 O20 156.7(10) . . ?
O20B Cl3 O19 120.8(12) . . ?
O22A Cl3 O19 69.0(10) . . ?
O21 Cl3 O19 113.1(7) . . ?
O21A Cl3 O19 80.6(10) . . ?
O20 Cl3 O19 112.2(7) . . ?
O20B Cl3 O21B 103.0(14) . . ?
O22A Cl3 O21B 52.0(12) . . ?
O21 Cl3 O21B 127.3(11) . . ?
O21A Cl3 O21B 102.9(13) . . ?
O20 Cl3 O21B 88.9(10) . . ?
O19 Cl3 O21B 23.3(10) . . ?
O20B Cl3 O19B 92.7(13) . . ?
O22A Cl3 O19B 98.7(12) . . ?
O21 Cl3 O19B 89.0(10) . . ?
O21A Cl3 O19B 60.0(12) . . ?
O20 Cl3 O19B 135.3(10) . . ?
O19 Cl3 O19B 91.5(10) . . ?
O21B Cl3 O19B 108.6(13) . . ?
O20B Cl3 O20A 71.8(13) . . ?
O22A Cl3 O20A 118.8(12) . . ?
O21 Cl3 O20A 56.4(9) . . ?
O21A Cl3 O20A 97.6(12) . . ?
O20 Cl3 O20A 62.9(9) . . ?
O19 Cl3 O20A 157.6(9) . . ?
O21B Cl3 O20A 144.3(12) . . ?
O19B Cl3 O20A 107.0(12) . . ?
O20B Cl3 O22 56.8(10) . . ?
O22A Cl3 O22 75.9(9) . . ?
O21 Cl3 O22 109.9(6) . . ?
O21A Cl3 O22 94.5(9) . . ?
O20 Cl3 O22 99.5(6) . . ?
O19 Cl3 O22 108.2(6) . . ?
O21B Cl3 O22 112.8(11) . . ?
O19B Cl3 O22 35.8(9) . . ?
O20A Cl3 O22 94.2(9) . . ?
O20B Cl3 O22B 89.9(13) . . ?
O22A Cl3 O22B 106.1(12) . . ?
O21 Cl3 O22B 65.9(10) . . ?
O21A Cl3 O22B 105.2(12) . . ?
O20 Cl3 O22B 52.4(9) . . ?
O19 Cl3 O22B 112.4(10) . . ?
O21B Cl3 O22B 99.6(13) . . ?
O19B Cl3 O22B 150.3(13) . . ?
O20A Cl3 O22B 46.3(11) . . ?
O22 Cl3 O22B 137.1(10) . . ?
O20B Cl3 O19A 123.2(12) . . ?
O22A Cl3 O19A 97.2(11) . . ?
O21 Cl3 O19A 77.5(9) . . ?
O21A Cl3 O19A 87.7(11) . . ?
O20 Cl3 O19A 81.3(8) . . ?
O19 Cl3 O19A 63.7(9) . . ?
O21B Cl3 O19A 58.4(12) . . ?
O19B Cl3 O19A 143.0(11) . . ?
O20A Cl3 O19A 94.0(11) . . ?
O22 Cl3 O19A 171.2(9) . . ?
O22B Cl3 O19A 49.7(11) . . ?
O25 Cl4 O26 117.3(4) . . ?
O25 Cl4 O24 106.2(5) . . ?
O26 Cl4 O24 106.3(5) . . ?
O25 Cl4 O23 115.0(5) . . ?
O26 Cl4 O23 116.3(4) . . ?
O24 Cl4 O23 91.1(6) . . ?
O27 Cl5 O29 118.1(5) . . ?
O27 Cl5 O30 103.2(5) . . ?
O29 Cl5 O30 115.9(4) . . ?
O27 Cl5 O28A 61.1(7) . . ?
O29 Cl5 O28A 116.9(7) . . ?
O30 Cl5 O28A 125.7(6) . . ?
O27 Cl5 O29A 153.0(7) . . ?
O29 Cl5 O29A 38.8(6) . . ?
O30 Cl5 O29A 101.5(6) . . ?
O28A Cl5 O29A 111.5(8) . . ?
O27 Cl5 O28 104.9(5) . . ?
O29 Cl5 O28 105.5(5) . . ?
O30 Cl5 O28 108.5(4) . . ?
O28A Cl5 O28 44.9(6) . . ?
O29A Cl5 O28 77.2(6) . . ?
O27 Cl5 O27A 61.3(6) . . ?
O29 Cl5 O27A 61.7(6) . . ?
O30 Cl5 O27A 108.4(6) . . ?
O28A Cl5 O27A 106.6(8) . . ?
O29A Cl5 O27A 100.4(7) . . ?
O28 Cl5 O27A 142.8(6) . . ?
O31 Cl6 O34 116.9(5) . . ?
O31 Cl6 O32 107.8(5) . . ?
O34 Cl6 O32 105.3(4) . . ?
O31 Cl6 O33 107.1(5) . . ?
O34 Cl6 O33 109.4(4) . . ?
O32 Cl6 O33 110.2(5) . . ?
O37 Cl7 O36 111.5(7) . . ?
O37 Cl7 O35 113.8(6) . . ?
O36 Cl7 O35 102.9(8) . . ?
O37 Cl7 O38 110.9(5) . . ?
O36 Cl7 O38 104.3(5) . . ?
O35 Cl7 O38 112.7(5) . . ?
O40 Cl8 O41 114.4(5) . . ?
O40 Cl8 O42 115.6(5) . . ?
O41 Cl8 O42 112.2(4) . . ?
O40 Cl8 O39 102.3(6) . . ?
O41 Cl8 O39 107.3(4) . . ?
O42 Cl8 O39 103.6(4) . . ?
C6 O1 Gd3 129.2(3) . . ?
Gd2 O1H Gd4 105.24(12) . . ?
Gd2 O1H Gd3 106.18(12) . . ?
Gd4 O1H Gd3 110.06(12) . . ?
Gd2 O1H H1HA 111.7 . . ?
Gd4 O1H H1HA 111.7 . . ?
Gd3 O1H H1HA 111.7 . . ?
Gd4 O2H Gd2 103.61(12) . . ?
Gd4 O2H Gd1 110.25(12) . . ?
Gd2 O2H Gd1 108.12(12) . . ?
Gd4 O2H H2HA 111.5 . . ?
Gd2 O2H H2HA 111.5 . . ?
Gd1 O2H H2HA 111.5 . . ?
C6 O2 Gd2 136.3(3) . . ?
Gd3 O3H Gd1 104.22(12) . . ?
Gd3 O3H Gd2 105.78(12) . . ?
Gd1 O3H Gd2 109.16(12) . . ?
Gd3 O3H H3HA 112.4 . . ?
Gd1 O3H H3HA 112.4 . . ?
Gd2 O3H H3HA 112.4 . . ?
C12 O3 Gd4 136.4(3) . . ?
Gd1 O4H Gd4 110.35(12) . . ?
Gd1 O4H Gd3 103.36(12) . . ?
Gd4 O4H Gd3 108.28(11) . . ?
Gd1 O4H H4HA 111.5 . . ?
Gd4 O4H H4HA 111.5 . . ?
Gd3 O4H H4HA 111.5 . . ?
C12 O4 Gd3 134.0(3) . . ?
C18 O5 Gd3 125.0(4) . . ?
C18 O6 Gd1 140.0(4) . . ?
C24 O7 Gd1 138.8(4) . . ?
C24 O8 Gd2 135.5(3) . . ?
C30 O9 Gd4 137.0(3) . . ?
C30 O10 Gd2 124.9(3) . . ?
O2WA O1WA Gd4 65.8(10) . . ?
O1WA O2WA Gd4 79.6(10) . . ?
O2WB O1WB Gd4 72.0(10) . . ?
O1WB O2WB Gd4 69.4(10) . . ?
C1 N1 C5 121.9(5) . . ?
C1 N1 H1B 119.0 . . ?
C5 N1 H1B 119.0 . . ?
C7 N2 C11 123.1(5) . . ?
C7 N2 H2B 118.4 . . ?
C11 N2 H2B 118.4 . . ?
C13 N3 C17 121.6(7) . . ?
C13 N3 H3B 119.2 . . ?
C17 N3 H3B 119.2 . . ?
C19 N4 C23 121.5(5) . . ?
C19 N4 H4A 119.3 . . ?
C23 N4 H4A 119.3 . . ?
C25 N5 C29 121.9(5) . . ?
C25 N5 H5B 119.1 . . ?
C29 N5 H5B 119.1 . . ?
C2 C1 N1 119.3(6) . . ?
C2 C1 H1A 120.3 . . ?
N1 C1 H1A 120.3 . . ?
C1 C2 C3 120.7(6) . . ?
C1 C2 H2A 119.7 . . ?
C3 C2 H2A 119.7 . . ?
C2 C3 C4 120.7(6) . . ?
C2 C3 H3A 119.6 . . ?
C4 C3 H3A 119.6 . . ?
C3 C4 C5 117.9(5) . . ?
C3 C4 C6 121.0(5) . . ?
C5 C4 C6 121.0(5) . . ?
N1 C5 C4 119.4(5) . . ?
N1 C5 H5A 120.3 . . ?
C4 C5 H5A 120.3 . . ?
O2 C6 O1 126.5(5) . . ?
O2 C6 C4 116.1(5) . . ?
O1 C6 C4 117.3(5) . . ?
N2 C7 C8 119.0(5) . . ?
N2 C7 H7A 120.5 . . ?
C8 C7 H7A 120.5 . . ?
C7 C8 C9 120.2(5) . . ?
C7 C8 H8A 119.9 . . ?
C9 C8 H8A 119.9 . . ?
C8 C9 C10 119.3(5) . . ?
C8 C9 H9A 120.3 . . ?
C10 C9 H9A 120.3 . . ?
C11 C10 C9 119.4(5) . . ?
C11 C10 C12 119.4(5) . . ?
C9 C10 C12 121.0(5) . . ?
N2 C11 C10 118.9(5) . . ?
N2 C11 H11A 120.6 . . ?
C10 C11 H11A 120.6 . . ?
O4 C12 O3 126.4(5) . . ?
O4 C12 C10 117.3(4) . . ?
O3 C12 C10 116.3(4) . . ?
N3 C13 C14 119.5(7) . . ?
N3 C13 H13A 120.3 . . ?
C14 C13 H13A 120.3 . . ?
C15 C14 C13 118.3(7) . . ?
C15 C14 H14A 120.9 . . ?
C13 C14 H14A 120.9 . . ?
C14 C15 C16 121.8(7) . . ?
C14 C15 H15A 119.1 . . ?
C16 C15 H15A 119.1 . . ?
C17 C16 C15 117.8(6) . . ?
C17 C16 C18 120.5(5) . . ?
C15 C16 C18 121.7(5) . . ?
N3 C17 C16 121.1(6) . . ?
N3 C17 H17A 119.5 . . ?
C16 C17 H17A 119.5 . . ?
O5 C18 O6 127.6(5) . . ?
O5 C18 C16 116.6(5) . . ?
O6 C18 C16 115.8(5) . . ?
N4 C19 C20 118.8(6) . . ?
N4 C19 H19A 120.6 . . ?
C20 C19 H19A 120.6 . . ?
C19 C20 C21 121.2(6) . . ?
C19 C20 H20A 119.4 . . ?
C21 C20 H20A 119.4 . . ?
C22 C21 C20 119.0(5) . . ?
C22 C21 H21A 120.5 . . ?
C20 C21 H21A 120.5 . . ?
C23 C22 C21 117.6(5) . . ?
C23 C22 C24 119.6(5) . . ?
C21 C22 C24 122.8(5) . . ?
N4 C23 C22 121.9(5) . . ?
N4 C23 H23A 119.1 . . ?
C22 C23 H23A 119.1 . . ?
O8 C24 O7 127.1(5) . . ?
O8 C24 C22 117.9(5) . . ?
O7 C24 C22 115.0(5) . . ?
N5 C25 C26 121.1(5) . . ?
N5 C25 H25A 119.5 . . ?
C26 C25 H25A 119.5 . . ?
C25 C26 C27 118.2(6) . . ?
C25 C26 H26A 120.9 . . ?
C27 C26 H26A 120.9 . . ?
C26 C27 C28 119.9(6) . . ?
C26 C27 H27A 120.0 . . ?
C28 C27 H27A 120.0 . . ?
C29 C28 C27 118.9(5) . . ?
C29 C28 C30 118.6(5) . . ?
C27 C28 C30 122.5(5) . . ?
N5 C29 C28 120.0(5) . . ?
N5 C29 H29A 120.0 . . ?
C28 C29 H29A 120.0 . . ?
O10 C30 O9 125.3(5) . . ?
O10 C30 C28 116.9(5) . . ?
O9 C30 C28 117.7(5) . . ?

loop_
_geom_bond_atom_site_label_1
_geom_bond_atom_site_label_2
_geom_bond_distance
_geom_bond_site_symmetry_2
_geom_bond_publ_flag
Gd1 O7 2.337(4) . ?
Gd1 O6 2.386(4) . ?
Gd1 O4H 2.389(3) . ?
Gd1 O3H 2.407(3) . ?
Gd1 O2H 2.427(3) . ?
Gd1 O3W 2.485(4) . ?
Gd1 O7W 2.500(4) . ?
Gd1 O5W 2.544(5) . ?
Gd1 O6W 2.550(4) . ?
Gd1 Gd3 3.7745(6) . ?
Gd1 Gd2 3.9276(5) . ?
Gd1 Gd4 3.9386(6) . ?
Gd2 O10 2.355(3) . ?
Gd2 O2 2.360(4) . ?
Gd2 O1H 2.372(3) . ?
Gd2 O8 2.391(3) . ?
Gd2 O3H 2.413(3) . ?
Gd2 O2H 2.424(3) . ?
Gd2 O10W 2.485(4) . ?
Gd2 O12W 2.541(4) . ?
Gd2 Gd4 3.7713(5) . ?
Gd2 Gd3 3.8191(6) . ?
Gd3 O3H 2.376(3) . ?
Gd3 O4 2.378(4) . ?
Gd3 O5 2.381(4) . ?
Gd3 O1 2.385(3) . ?
Gd3 O1H 2.404(3) . ?
Gd3 O4H 2.422(3) . ?
Gd3 O11W 2.445(4) . ?
Gd3 O9W 2.538(4) . ?
Gd3 Gd4 3.9152(7) . ?
Gd4 O1WB 2.373(19) . ?
Gd4 O1H 2.374(3) . ?
Gd4 O2H 2.374(3) . ?
Gd4 O3 2.377(3) . ?
Gd4 O2WA 2.393(18) . ?
Gd4 O4H 2.409(3) . ?
Gd4 O2WB 2.41(2) . ?
Gd4 O9 2.428(3) . ?
Gd4 O4W 2.500(4) . ?
Gd4 O8W 2.514(4) . ?
Gd4 O1W 2.532(9) . ?
Gd4 O1WA 2.58(2) . ?
Cl1 O13 1.413(5) . ?
Cl1 O12 1.428(5) . ?
Cl1 O14 1.432(5) . ?
Cl1 O11 1.441(5) . ?
Cl2 O16 1.413(5) . ?
Cl2 O15 1.415(5) . ?
Cl2 O18 1.436(4) . ?
Cl2 O17 1.442(4) . ?
Cl3 O20B 1.31(2) . ?
Cl3 O22A 1.33(2) . ?
Cl3 O21 1.366(12) . ?
Cl3 O21A 1.39(2) . ?
Cl3 O20 1.396(11) . ?
Cl3 O19 1.417(12) . ?
Cl3 O21B 1.47(3) . ?
Cl3 O19B 1.50(2) . ?
Cl3 O20A 1.50(2) . ?
Cl3 O22 1.515(11) . ?
Cl3 O22B 1.54(2) . ?
Cl3 O19A 1.596(19) . ?
Cl4 O25 1.365(6) . ?
Cl4 O26 1.371(5) . ?
Cl4 O24 1.421(7) . ?
Cl4 O23 1.430(8) . ?
Cl5 O27 1.374(8) . ?
Cl5 O29 1.377(8) . ?
Cl5 O30 1.387(6) . ?
Cl5 O28A 1.387(13) . ?
Cl5 O29A 1.417(13) . ?
Cl5 O28 1.505(9) . ?
Cl5 O27A 1.551(13) . ?
Cl6 O31 1.379(7) . ?
Cl6 O34 1.388(6) . ?
Cl6 O32 1.389(6) . ?
Cl6 O33 1.421(6) . ?
Cl7 O37 1.324(8) . ?
Cl7 O36 1.350(9) . ?
Cl7 O35 1.374(7) . ?
Cl7 O38 1.433(5) . ?
Cl8 O40 1.300(7) . ?
Cl8 O41 1.394(6) . ?
Cl8 O42 1.408(6) . ?
Cl8 O39 1.535(8) . ?
O1 C6 1.263(6) . ?
O1H H1HA 0.9900 . ?
O2H H2HA 0.9900 . ?
O2 C6 1.255(6) . ?
O3H H3HA 0.9900 . ?
O3 C12 1.254(6) . ?
O4H H4HA 0.9900 . ?
O4 C12 1.244(6) . ?
O5 C18 1.221(7) . ?
O6 C18 1.256(7) . ?
O7 C24 1.259(6) . ?
O8 C24 1.241(6) . ?
O9 C30 1.260(6) . ?
O10 C30 1.228(6) . ?
O1WA O2WA 1.49(3) . ?
O1WB O2WB 1.58(3) . ?
N1 C1 1.350(8) . ?
N1 C5 1.351(7) . ?
N1 H1B 0.8700 . ?
N2 C7 1.343(8) . ?
N2 C11 1.345(7) . ?
N2 H2B 0.8700 . ?
N3 C13 1.336(10) . ?
N3 C17 1.341(8) . ?
N3 H3B 0.8700 . ?
N4 C19 1.332(7) . ?
N4 C23 1.334(8) . ?
N4 H4A 0.8700 . ?
N5 C25 1.333(8) . ?
N5 C29 1.334(7) . ?
N5 H5B 0.8700 . ?
C1 C2 1.345(9) . ?
C1 H1A 0.9400 . ?
C2 C3 1.356(8) . ?
C2 H2A 0.9400 . ?
C3 C4 1.378(8) . ?
C3 H3A 0.9400 . ?
C4 C5 1.389(7) . ?
C4 C6 1.498(7) . ?
C5 H5A 0.9400 . ?
C7 C8 1.360(8) . ?
C7 H7A 0.9400 . ?
C8 C9 1.382(8) . ?
C8 H8A 0.9400 . ?
C9 C10 1.383(7) . ?
C9 H9A 0.9400 . ?
C10 C11 1.377(7) . ?
C10 C12 1.524(7) . ?
C11 H11A 0.9400 . ?
C13 C14 1.386(12) . ?
C13 H13A 0.9400 . ?
C14 C15 1.362(9) . ?
C14 H14A 0.9400 . ?
C15 C16 1.369(9) . ?
C15 H15A 0.9400 . ?
C16 C17 1.357(8) . ?
C16 C18 1.517(7) . ?
C17 H17A 0.9400 . ?
C19 C20 1.336(9) . ?
C19 H19A 0.9400 . ?
C20 C21 1.381(9) . ?
C20 H20A 0.9400 . ?
C21 C22 1.380(8) . ?
C21 H21A 0.9400 . ?
C22 C23 1.349(7) . ?
C22 C24 1.503(7) . ?
C23 H23A 0.9400 . ?
C25 C26 1.367(9) . ?
C25 H25A 0.9400 . ?
C26 C27 1.381(8) . ?
C26 H26A 0.9400 . ?
C27 C28 1.391(8) . ?
C27 H27A 0.9400 . ?
C28 C29 1.369(7) . ?
C28 C30 1.507(7) . ?
C29 H29A 0.9400 . ?
